data_2223055
loop_
_publ_author_name
'Tanak, Hasan'
'Er\,sahin, Ferda'
'A\(gar, Erbil'
'Yavuz, Metin'
'B\"uy\"ukg\"ung\"or, Orhan'

_publ_section_title
;
 2-[(2,4-Dimethylphenyl)iminomethyl]-6-methylphenol
;
_journal_coeditor_code FL2259
_journal_issue 9
_journal_name_full 'Acta Crystallographica Section E'
_journal_page_first o2291
_journal_paper_doi 10.1107/S1600536809033637
_journal_volume 65
_journal_year 2009
_chemical_formula_iupac 'C16 H17 N O'
_chemical_formula_moiety 'C16 H17 N O'
_chemical_formula_sum 'C16 H17 N O'
_chemical_formula_weight 239.31
_chemical_name_systematic
;
2-[(2,4-Dimethylphenyl)iminomethyl]-6-methylphenol
;
_space_group_IT_number 14
_symmetry_cell_setting monoclinic
_symmetry_space_group_name_Hall '-P 2ybc'
_symmetry_space_group_name_H-M 'P 1 21/c 1'
_atom_sites_solution_hydrogens geom
_atom_sites_solution_primary direct
_atom_sites_solution_secondary difmap
_audit_creation_method SHELXL-97
_cell_angle_alpha 90.00
_cell_angle_beta 99.646(4)
_cell_angle_gamma 90.00
_cell_formula_units_Z 4
_cell_length_a 18.1448(11)
_cell_length_b 4.7141(3)
_cell_length_c 15.7151(8)
_cell_measurement_reflns_used 21940
_cell_measurement_temperature 296(2)
_cell_measurement_theta_max 28.04
_cell_measurement_theta_min 1.59
_cell_volume 1325.21(14)
_computing_cell_refinement 'X-AREA (Stoe & Cie, 2002)'
_computing_data_collection 'X-AREA (Stoe & Cie, 2002)'
_computing_data_reduction 'X-RED32 (Stoe & Cie, 2002)'
_computing_molecular_graphics 'ORTEP-3 for Windows (Farrugia, 1997)'
_computing_publication_material 'WinGX (Farrugia, 1999)'
_computing_structure_refinement 'SHELXL97 (Sheldrick, 2008)'
_computing_structure_solution 'SHELXS97 (Sheldrick, 2008)'
_diffrn_ambient_temperature 296(2)
_diffrn_detector_area_resol_mean 6.67
_diffrn_measured_fraction_theta_full 1.000
_diffrn_measured_fraction_theta_max 1.000
_diffrn_measurement_device_type 'Stoe IPDS II'
_diffrn_measurement_method 'rotation method'
_diffrn_radiation_monochromator graphite
_diffrn_radiation_source 'fine-focus sealed tube'
_diffrn_radiation_type MoK\a
_diffrn_radiation_wavelength 0.71073
_diffrn_reflns_av_R_equivalents 0.0576
_diffrn_reflns_av_sigmaI/netI 0.0318
_diffrn_reflns_limit_h_max 22
_diffrn_reflns_limit_h_min -22
_diffrn_reflns_limit_k_max 5
_diffrn_reflns_limit_k_min -5
_diffrn_reflns_limit_l_max 19
_diffrn_reflns_limit_l_min -19
_diffrn_reflns_number 18038
_diffrn_reflns_theta_full 26.50
_diffrn_reflns_theta_max 26.50
_diffrn_reflns_theta_min 2.28
_diffrn_standards_number 0
_exptl_absorpt_coefficient_mu 0.074
_exptl_absorpt_correction_T_max 0.9900
_exptl_absorpt_correction_T_min 0.9630
_exptl_absorpt_correction_type integration
_exptl_absorpt_process_details '(X-RED32; Stoe & Cie, 2002)'
_exptl_crystal_colour yellow
_exptl_crystal_density_diffrn 1.199
_exptl_crystal_density_method 'not measured'
_exptl_crystal_description prism
_exptl_crystal_F_000 512
_exptl_crystal_size_max 0.800
_exptl_crystal_size_mid 0.403
_exptl_crystal_size_min 0.150
_refine_diff_density_max 0.096
_refine_diff_density_min -0.136
_refine_ls_extinction_method none
_refine_ls_goodness_of_fit_ref 1.013
_refine_ls_hydrogen_treatment mixed
_refine_ls_matrix_type full
_refine_ls_number_parameters 169
_refine_ls_number_reflns 2732
_refine_ls_number_restraints 0
_refine_ls_restrained_S_all 1.013
_refine_ls_R_factor_all 0.0765
_refine_ls_R_factor_gt 0.0442
_refine_ls_shift/su_max 0.000
_refine_ls_shift/su_mean 0.000
_refine_ls_structure_factor_coef Fsqd
_refine_ls_weighting_details 'calc w=1/[\s^2^(Fo^2^)+(0.0631P)^2^] where P=(Fo^2^+2Fc^2^)/3'
_refine_ls_weighting_scheme calc
_refine_ls_wR_factor_gt 0.1067
_refine_ls_wR_factor_ref 0.1195
_reflns_number_gt 1808
_reflns_number_total 2732
_reflns_threshold_expression I>2\s(I)
_cod_data_source_file fl2259.cif
_cod_data_source_block I
_cod_original_cell_volume 1325.21(13)
_cod_original_sg_symbol_H-M 'P 21/c'
_cod_database_code 2223055
_cod_database_fobs_code 2223055

loop_
_symmetry_equiv_pos_as_xyz
'x, y, z'
'-x, y+1/2, -z+1/2'
'-x, -y, -z'
'x, -y-1/2, z-1/2'

loop_
_atom_site_type_symbol
_atom_site_label
_atom_site_fract_x
_atom_site_fract_y
_atom_site_fract_z
_atom_site_U_iso_or_equiv
_atom_site_adp_type
_atom_site_calc_flag
_atom_site_refinement_flags
_atom_site_occupancy
_atom_site_disorder_assembly
_atom_site_disorder_group
C C1 0.35139(7) 0.4131(3) 0.57205(9) 0.0555(3) Uani d . 1 . .
C C2 0.33187(7) 0.3180(3) 0.64973(9) 0.0568(4) Uani d . 1 . .
C C3 0.37660(8) 0.1210(3) 0.70152(10) 0.0639(4) Uani d . 1 . .
C C4 0.43983(8) 0.0228(4) 0.67355(10) 0.0716(5) Uani d . 1 . .
H H4 0.4698 -0.1090 0.7072 0.086 Uiso calc R 1 . .
C C5 0.46019(9) 0.1133(4) 0.59720(11) 0.0766(5) Uani d . 1 . .
H H5 0.5033 0.0436 0.5800 0.092 Uiso calc R 1 . .
C C6 0.41638(8) 0.3062(4) 0.54709(10) 0.0704(4) Uani d . 1 . .
H H6 0.4300 0.3672 0.4956 0.084 Uiso calc R 1 . .
C C7 0.35539(10) 0.0258(5) 0.78536(11) 0.0943(6) Uani d . 1 . .
H H7A 0.3059 -0.0532 0.7748 0.113 Uiso calc R 1 . .
H H7B 0.3565 0.1851 0.8236 0.113 Uiso calc R 1 . .
H H7C 0.3902 -0.1155 0.8113 0.113 Uiso calc R 1 . .
C C8 0.30616(8) 0.6172(3) 0.51840(9) 0.0588(4) Uani d . 1 . .
H H8 0.3214 0.6770 0.4677 0.071 Uiso calc R 1 . .
C C9 0.20053(7) 0.9169(3) 0.48548(8) 0.0538(3) Uani d . 1 . .
C C10 0.13929(8) 1.0247(3) 0.51850(9) 0.0573(4) Uani d . 1 . .
C C11 0.09298(8) 1.2164(3) 0.46860(9) 0.0614(4) Uani d . 1 . .
H H11 0.0522 1.2882 0.4904 0.074 Uiso calc R 1 . .
C C12 0.10427(8) 1.3069(3) 0.38793(9) 0.0602(4) Uani d . 1 . .
C C13 0.16527(8) 1.1959(3) 0.35699(10) 0.0662(4) Uani d . 1 . .
H H13 0.1745 1.2516 0.3030 0.079 Uiso calc R 1 . .
C C14 0.21240(8) 1.0049(4) 0.40465(9) 0.0659(4) Uani d . 1 . .
H H14 0.2530 0.9335 0.3823 0.079 Uiso calc R 1 . .
C C15 0.12371(9) 0.9339(4) 0.60573(10) 0.0764(5) Uani d . 1 . .
H H15A 0.1653 0.9843 0.6493 0.092 Uiso calc R 1 . .
H H15B 0.1164 0.7322 0.6061 0.092 Uiso calc R 1 . .
H H15C 0.0795 1.0274 0.6174 0.092 Uiso calc R 1 . .
C C16 0.05261(9) 1.5162(4) 0.33607(10) 0.0731(4) Uani d . 1 . .
H H16A 0.0139 1.5690 0.3678 0.110 Uiso calc PR 0.50 . .
H H16B 0.0307 1.4313 0.2822 0.110 Uiso calc PR 0.50 . .
H H16C 0.0803 1.6818 0.3251 0.110 Uiso calc PR 0.50 . .
H H16D 0.0694 1.5524 0.2823 0.110 Uiso calc PR 0.50 . .
H H16E 0.0526 1.6901 0.3678 0.110 Uiso calc PR 0.50 . .
H H16F 0.0029 1.4395 0.3250 0.110 Uiso calc PR 0.50 . .
N N1 0.24618(6) 0.7186(3) 0.53786(7) 0.0577(3) Uani d . 1 . .
O O1 0.27017(6) 0.4153(3) 0.67706(8) 0.0781(4) Uani d . 1 . .
H H1 0.2494(11) 0.542(5) 0.6293(15) 0.128(8) Uiso d . 1 . .

loop_
_atom_site_aniso_label
_atom_site_aniso_U_11
_atom_site_aniso_U_22
_atom_site_aniso_U_33
_atom_site_aniso_U_12
_atom_site_aniso_U_13
_atom_site_aniso_U_23
C1 0.0539(7) 0.0570(9) 0.0546(8) -0.0013(6) 0.0063(6) -0.0050(6)
C2 0.0524(7) 0.0602(9) 0.0571(8) -0.0024(7) 0.0075(6) -0.0035(7)
C3 0.0651(8) 0.0648(10) 0.0588(8) 0.0001(7) 0.0017(7) -0.0014(7)
C4 0.0717(9) 0.0697(11) 0.0674(10) 0.0120(8) -0.0063(8) -0.0044(8)
C5 0.0661(9) 0.0924(13) 0.0707(10) 0.0237(9) 0.0096(7) -0.0075(9)
C6 0.0661(9) 0.0841(12) 0.0623(9) 0.0124(8) 0.0147(7) 0.0001(8)
C7 0.0993(13) 0.1095(16) 0.0736(12) 0.0156(11) 0.0130(10) 0.0261(11)
C8 0.0604(8) 0.0627(10) 0.0545(8) 0.0005(7) 0.0127(6) 0.0018(7)
C9 0.0549(7) 0.0532(9) 0.0533(7) -0.0002(6) 0.0091(6) -0.0012(6)
C10 0.0584(8) 0.0607(9) 0.0533(8) -0.0004(7) 0.0104(6) -0.0045(7)
C11 0.0584(8) 0.0647(10) 0.0609(8) 0.0074(7) 0.0095(6) -0.0068(7)
C12 0.0645(8) 0.0519(9) 0.0614(8) -0.0012(7) 0.0030(6) -0.0043(7)
C13 0.0730(9) 0.0673(10) 0.0597(8) 0.0018(8) 0.0153(7) 0.0089(8)
C14 0.0664(9) 0.0715(11) 0.0635(9) 0.0094(8) 0.0216(7) 0.0067(8)
C15 0.0705(9) 0.0992(13) 0.0635(9) 0.0151(9) 0.0227(7) 0.0053(9)
C16 0.0745(10) 0.0645(11) 0.0758(10) 0.0069(8) -0.0003(8) 0.0042(8)
N1 0.0568(7) 0.0583(8) 0.0587(7) 0.0037(5) 0.0120(5) 0.0013(6)
O1 0.0692(6) 0.0967(9) 0.0732(7) 0.0176(6) 0.0263(5) 0.0192(7)

loop_
_atom_type_symbol
_atom_type_description
_atom_type_scat_dispersion_real
_atom_type_scat_dispersion_imag
_atom_type_scat_source
C C 0.0033 0.0016 'International Tables Vol C Tables 4.2.6.8 and 6.1.1.4'
H H 0.0000 0.0000 'International Tables Vol C Tables 4.2.6.8 and 6.1.1.4'
N N 0.0061 0.0033 'International Tables Vol C Tables 4.2.6.8 and 6.1.1.4'
O O 0.0106 0.0060 'International Tables Vol C Tables 4.2.6.8 and 6.1.1.4'

loop_
_geom_angle_atom_site_label_1
_geom_angle_atom_site_label_2
_geom_angle_atom_site_label_3
_geom_angle_site_symmetry_1
_geom_angle_site_symmetry_3
_geom_angle
_geom_angle_publ_flag
C6 C1 C2 . . 118.54(13) ?
C6 C1 C8 . . 120.06(13) ?
C2 C1 C8 . . 121.40(12) ?
O1 C2 C1 . . 120.98(13) ?
O1 C2 C3 . . 118.21(13) ?
C1 C2 C3 . . 120.80(13) ?
C4 C3 C2 . . 118.06(14) ?
C4 C3 C7 . . 121.98(15) ?
C2 C3 C7 . . 119.96(14) ?
C3 C4 C5 . . 122.17(15) ?
C3 C4 H4 . . 118.9 ?
C5 C4 H4 . . 118.9 ?
C6 C5 C4 . . 119.45(14) ?
C6 C5 H5 . . 120.3 ?
C4 C5 H5 . . 120.3 ?
C5 C6 C1 . . 120.98(15) ?
C5 C6 H6 . . 119.5 ?
C1 C6 H6 . . 119.5 ?
C3 C7 H7A . . 109.5 ?
C3 C7 H7B . . 109.5 ?
H7A C7 H7B . . 109.5 ?
C3 C7 H7C . . 109.5 ?
H7A C7 H7C . . 109.5 ?
H7B C7 H7C . . 109.5 ?
N1 C8 C1 . . 122.44(13) ?
N1 C8 H8 . . 118.8 ?
C1 C8 H8 . . 118.8 ?
C14 C9 C10 . . 119.08(13) ?
C14 C9 N1 . . 124.33(12) ?
C10 C9 N1 . . 116.59(12) ?
C11 C10 C9 . . 118.14(13) ?
C11 C10 C15 . . 120.79(13) ?
C9 C10 C15 . . 121.07(13) ?
C10 C11 C12 . . 123.42(13) ?
C10 C11 H11 . . 118.3 ?
C12 C11 H11 . . 118.3 ?
C13 C12 C11 . . 117.05(14) ?
C13 C12 C16 . . 121.35(14) ?
C11 C12 C16 . . 121.60(14) ?
C14 C13 C12 . . 121.17(14) ?
C14 C13 H13 . . 119.4 ?
C12 C13 H13 . . 119.4 ?
C13 C14 C9 . . 121.15(13) ?
C13 C14 H14 . . 119.4 ?
C9 C14 H14 . . 119.4 ?
C10 C15 H15A . . 109.5 ?
C10 C15 H15B . . 109.5 ?
H15A C15 H15B . . 109.5 ?
C10 C15 H15C . . 109.5 ?
H15A C15 H15C . . 109.5 ?
H15B C15 H15C . . 109.5 ?
C12 C16 H16A . . 109.5 ?
C12 C16 H16B . . 109.5 ?
H16A C16 H16B . . 109.5 ?
C12 C16 H16C . . 109.5 ?
H16A C16 H16C . . 109.5 ?
H16B C16 H16C . . 109.5 ?
C12 C16 H16D . . 109.5 ?
H16A C16 H16D . . 141.1 ?
H16B C16 H16D . . 56.3 ?
H16C C16 H16D . . 56.3 ?
C12 C16 H16E . . 109.5 ?
H16A C16 H16E . . 56.3 ?
H16B C16 H16E . . 141.1 ?
H16C C16 H16E . . 56.3 ?
H16D C16 H16E . . 109.5 ?
C12 C16 H16F . . 109.5 ?
H16A C16 H16F . . 56.3 ?
H16B C16 H16F . . 56.3 ?
H16C C16 H16F . . 141.1 ?
H16D C16 H16F . . 109.5 ?
H16E C16 H16F . . 109.5 ?
C8 N1 C9 . . 123.26(12) ?
C2 O1 H1 . . 101.3(12) ?

loop_
_geom_bond_atom_site_label_1
_geom_bond_atom_site_label_2
_geom_bond_site_symmetry_2
_geom_bond_distance
_geom_bond_publ_flag
C1 C6 . 1.3975(19) ?
C1 C2 . 1.4005(19) ?
C1 C8 . 1.442(2) ?
C2 O1 . 1.3452(17) ?
C2 C3 . 1.401(2) ?
C3 C4 . 1.376(2) ?
C3 C7 . 1.502(2) ?
C4 C5 . 1.381(2) ?
C4 H4 . 0.9300 ?
C5 C6 . 1.367(2) ?
C5 H5 . 0.9300 ?
C6 H6 . 0.9300 ?
C7 H7A . 0.9600 ?
C7 H7B . 0.9600 ?
C7 H7C . 0.9600 ?
C8 N1 . 1.2720(17) ?
C8 H8 . 0.9300 ?
C9 C14 . 1.3872(18) ?
C9 C10 . 1.3985(18) ?
C9 N1 . 1.4172(17) ?
C10 C11 . 1.385(2) ?
C10 C15 . 1.5073(19) ?
C11 C12 . 1.385(2) ?
C11 H11 . 0.9300 ?
C12 C13 . 1.384(2) ?
C12 C16 . 1.503(2) ?
C13 C14 . 1.374(2) ?
C13 H13 . 0.9300 ?
C14 H14 . 0.9300 ?
C15 H15A . 0.9600 ?
C15 H15B . 0.9600 ?
C15 H15C . 0.9600 ?
C16 H16A . 0.9600 ?
C16 H16B . 0.9600 ?
C16 H16C . 0.9600 ?
C16 H16D . 0.9600 ?
C16 H16E . 0.9600 ?
C16 H16F . 0.9600 ?
O1 H1 . 0.98(2) ?

loop_
_geom_hbond_atom_site_label_D
_geom_hbond_atom_site_label_H
_geom_hbond_atom_site_label_A
_geom_hbond_site_symmetry_A
_geom_hbond_distance_DH
_geom_hbond_distance_HA
_geom_hbond_distance_DA
_geom_hbond_angle_DHA
O1 H1 N1 . 0.98(2) 1.65(2) 2.5883(16) 157.3(18)

loop_
_geom_torsion_atom_site_label_1
_geom_torsion_atom_site_label_2
_geom_torsion_atom_site_label_3
_geom_torsion_atom_site_label_4
_geom_torsion_site_symmetry_1
_geom_torsion_site_symmetry_2
_geom_torsion_site_symmetry_3
_geom_torsion_site_symmetry_4
_geom_torsion
_geom_torsion_publ_flag
C6 C1 C2 O1 . . . . 179.58(14) ?
C8 C1 C2 O1 . . . . -0.3(2) ?
C6 C1 C2 C3 . . . . 0.3(2) ?
C8 C1 C2 C3 . . . . -179.57(13) ?
O1 C2 C3 C4 . . . . -179.75(14) ?
C1 C2 C3 C4 . . . . -0.4(2) ?
O1 C2 C3 C7 . . . . -0.4(2) ?
C1 C2 C3 C7 . . . . 178.92(15) ?
C2 C3 C4 C5 . . . . 0.4(2) ?
C7 C3 C4 C5 . . . . -178.92(17) ?
C3 C4 C5 C6 . . . . -0.2(3) ?
C4 C5 C6 C1 . . . . 0.0(3) ?
C2 C1 C6 C5 . . . . -0.1(2) ?
C8 C1 C6 C5 . . . . 179.76(15) ?
C6 C1 C8 N1 . . . . 179.29(14) ?
C2 C1 C8 N1 . . . . -0.9(2) ?
C14 C9 C10 C11 . . . . -0.1(2) ?
N1 C9 C10 C11 . . . . -179.26(13) ?
C14 C9 C10 C15 . . . . 179.56(15) ?
N1 C9 C10 C15 . . . . 0.4(2) ?
C9 C10 C11 C12 . . . . -0.1(2) ?
C15 C10 C11 C12 . . . . -179.76(15) ?
C10 C11 C12 C13 . . . . 0.2(2) ?
C10 C11 C12 C16 . . . . -179.85(14) ?
C11 C12 C13 C14 . . . . -0.1(2) ?
C16 C12 C13 C14 . . . . 179.93(14) ?
C12 C13 C14 C9 . . . . 0.0(3) ?
C10 C9 C14 C13 . . . . 0.2(2) ?
N1 C9 C14 C13 . . . . 179.27(14) ?
C1 C8 N1 C9 . . . . -179.25(13) ?
C14 C9 N1 C8 . . . . 5.4(2) ?
C10 C9 N1 C8 . . . . -175.44(14) ?
